data_4078385
loop_
_publ_author_name
'Vicente, Jos\'e'
'Abad, Jos\'e-Antonio'
'Rink, Barbara'
'Hern\'andez, Francisco-Santos'
'Ram\'irez de Arellano, M. Carmen'

_publ_section_title
;
 Synthesis of Mercury(II) and Palladium(II) Organometallic Derivatives of
 Terephthaldehyde by Metalation, Transmetalation, Oxidation, and
 Condensation Reactions. X-ray Crystal Structures
 oftrans-[PdCl{C6H3(CO2H)2-2,5}(PPh3)2]&#x00B7;Me2CO&#x00B7;2MeOH,trans-[PdCl{C6H3(CHO)-2-(CO2H)-5}(PPh3)2]&#x00B7;2CH2Cl2,
 and
 [Pd{C6H3(CHNC6H4NH2-4)-2-(CHO)-5}(N,N,N',N'-Tetramethylethylenediamine)]CF3SO3.
 Molecular Assemblies through
 [Pd]--Cl&#x00B7;&#x00B7;&#x00B7;HO2C--Aryl and
 [Pd]--Cl&#x00B7;&#x00B7;&#x00B7;HOMe HO(O)C--Aryl
 Hydrogen Bonds
;
_journal_coden_ASTM ORGND7
_journal_issue 24
_journal_name_full Organometallics
_journal_page_first 5269
_journal_page_last 5282
_journal_paper_doi 10.1021/om970583u
_journal_volume 16
_journal_year 1997
_chemical_formula_sum 'C46 H39 Cl5 O3 P2 Pd'
_chemical_formula_weight 985.36
_space_group_IT_number 36
_symmetry_cell_setting orthorhombic
_symmetry_space_group_name_Hall 'C 2c -2'
_symmetry_space_group_name_H-M 'C m c 21'
_atom_sites_solution_hydrogens 'OH difmap, others geom'
_atom_sites_solution_primary Patterson
_atom_sites_solution_secondary difmap
_audit_creation_method SHELXL
_cell_angle_alpha 90.00
_cell_angle_beta 90.00
_cell_angle_gamma 90.00
_cell_formula_units_Z 4
_cell_length_a 14.6048(12)
_cell_length_b 17.1715(12)
_cell_length_c 17.156(2)
_cell_measurement_reflns_used 70
_cell_measurement_temperature 173(2)
_cell_measurement_theta_max 12.488
_cell_measurement_theta_min 5.302
_cell_volume 4302.5(7)
_computing_cell_refinement 'Siemens XSCANS'
_computing_data_collection 'Siemens XSCANS'
_computing_data_reduction 'Siemens XSCANS'
_computing_molecular_graphics 'Siemens SHELXTL'
_computing_publication_material 'Siemens SHELXTL'
_computing_structure_refinement 'Siemens SHELXTL'
_computing_structure_solution 'Siemens SHELXTL'
_diffrn_ambient_temperature 173(2)
_diffrn_measurement_device 'Siemens P4'
_diffrn_measurement_method '\w scans'
_diffrn_radiation_monochromator graphite
_diffrn_radiation_source 'fine-focus sealed tube'
_diffrn_radiation_type MoK\a
_diffrn_radiation_wavelength 0.71073
_diffrn_reflns_av_R_equivalents 0.0126
_diffrn_reflns_av_sigmaI/netI 0.0219
_diffrn_reflns_limit_h_max 17
_diffrn_reflns_limit_h_min -3
_diffrn_reflns_limit_k_max 6
_diffrn_reflns_limit_k_min -20
_diffrn_reflns_limit_l_max 19
_diffrn_reflns_limit_l_min -20
_diffrn_reflns_number 3945
_diffrn_reflns_theta_max 25.00
_diffrn_reflns_theta_min 3.36
_diffrn_standards_decay_% 2.62
_diffrn_standards_interval_count 247
_diffrn_standards_number 3
_exptl_absorpt_coefficient_mu 0.857
_exptl_crystal_colour colourless
_exptl_crystal_density_diffrn 1.521
_exptl_crystal_description prism
_exptl_crystal_F_000 2000
_exptl_crystal_size_max 0.38
_exptl_crystal_size_mid 0.40
_exptl_crystal_size_min 0.44
_refine_diff_density_max 0.322
_refine_diff_density_min -0.405
_refine_diff_density_rms 0.072
_refine_ls_abs_structure_details 'Flack H D (1983), Acta Cryst. A39, 876-881'
_refine_ls_abs_structure_Flack 0.00(2)
_refine_ls_extinction_method none
_refine_ls_goodness_of_fit_all 1.061
_refine_ls_goodness_of_fit_obs 1.081
_refine_ls_hydrogen_treatment 'OH DFIX, others riding'
_refine_ls_matrix_type full
_refine_ls_number_parameters 290
_refine_ls_number_reflns 3866
_refine_ls_number_restraints 269
_refine_ls_restrained_S_all 1.025
_refine_ls_restrained_S_obs 1.043
_refine_ls_R_factor_all 0.0216
_refine_ls_R_factor_obs 0.0198
_refine_ls_shift/esd_max -0.003
_refine_ls_shift/esd_mean 0.000
_refine_ls_structure_factor_coef Fsqd
_refine_ls_weighting_details 'w=1/[\s^2^(Fo^2^)+(0.0280P)^2^+0.0000P] where P=(Fo^2^+2Fc^2^)/3'
_refine_ls_weighting_scheme calc
_refine_ls_wR_factor_all 0.0474
_refine_ls_wR_factor_obs 0.0471
_reflns_number_observed 3685
_reflns_number_total 3866
_reflns_observed_criterion >2sigma(I)
_cod_data_source_file om970583u.cif
_cod_data_source_block br05_compound_10x2CH2Cl2
_cod_depositor_comments
;
The following automatic conversions were performed:

'_symmetry_cell_setting' value 'Orthorhombic' changed to
'orthorhombic' according to
/home/saulius/struct/CIF-dictionaries/cif_core.dic dictionary named
'cif_core.dic' version 2.4.1 from 2010-06-29.

Automatic conversion script
Id: cif_fix_values 1715 2011-07-08 13:25:40Z adriana 

The following automatic conversions were performed:

'_refine_ls_weighting_scheme' value 'calc
w=1/[\s^2^(Fo^2^)+(0.0280P)^2^+0.0000P] where P=(Fo^2^+2Fc^2^)/3' was
changed to 'calc'. New tag '_refine_ls_weighting_details' was
created. The value of the new tag was set to
'w=1/[\s^2^(Fo^2^)+(0.0280P)^2^+0.0000P] where P=(Fo^2^+2Fc^2^)/3'.

Automatic conversion script
Id: cif_fix_values 3143 2015-03-26 13:38:13Z robertas 
;
_cod_original_cell_volume 4302.4(6)
_cod_original_sg_symbol_H-M Cmc2(1)
_cod_database_code 4078385

loop_
_symmetry_equiv_pos_as_xyz
'x, y, z'
'-x, -y, z+1/2'
'x, -y, z+1/2'
'-x, y, z'
'x+1/2, y+1/2, z'
'-x+1/2, -y+1/2, z+1/2'
'x+1/2, -y+1/2, z+1/2'
'-x+1/2, y+1/2, z'

loop_
_atom_site_aniso_label
_atom_site_aniso_U_11
_atom_site_aniso_U_22
_atom_site_aniso_U_33
_atom_site_aniso_U_23
_atom_site_aniso_U_13
_atom_site_aniso_U_12
Pd 0.01403(10) 0.01352(12) 0.01219(10) -0.00006(14) 0.000 0.000
Cl1 0.0218(4) 0.0147(4) 0.0205(4) 0.0006(3) 0.000 0.000
P 0.0148(2) 0.0170(2) 0.0136(3) 0.0000(3) -0.0006(4) -0.0010(2)
O1 0.057(2) 0.035(2) 0.015(2) 0.0062(13) 0.000 0.000
O2 0.119(3) 0.031(2) 0.024(2) 0.0100(13) 0.000 0.000
O3 0.054(2) 0.031(2) 0.025(2) -0.0106(13) 0.000 0.000
C11 0.013(2) 0.016(2) 0.020(2) 0.0051(13) 0.000 0.000
C12 0.021(2) 0.018(2) 0.019(2) 0.0001(14) 0.000 0.000
C13 0.027(2) 0.026(2) 0.020(2) 0.0058(15) 0.000 0.000
C14 0.037(2) 0.019(2) 0.032(2) 0.010(2) 0.000 0.000
C15 0.034(2) 0.018(2) 0.031(2) -0.0036(13) 0.000 0.000
C16 0.0192(15) 0.0206(15) 0.020(2) -0.002(2) 0.000 0.000
C17 0.035(2) 0.027(2) 0.025(2) 0.007(2) 0.000 0.000
C18 0.035(2) 0.022(2) 0.023(2) 0.001(2) 0.000 0.000
C21 0.0194(14) 0.0162(13) 0.0160(13) 0.0018(10) 0.0039(10) 0.0050(11)
C22 0.0247(13) 0.0288(13) 0.0205(13) -0.0021(10) 0.0008(10) -0.0011(11)
C23 0.041(2) 0.0276(15) 0.0212(14) -0.0037(11) 0.0038(11) -0.0047(12)
C24 0.052(2) 0.024(2) 0.0175(14) 0.0000(10) 0.0063(12) 0.0045(12)
C25 0.0295(14) 0.043(2) 0.027(2) 0.0050(13) 0.0126(12) 0.0093(12)
C26 0.0216(13) 0.036(2) 0.0238(14) 0.0002(11) 0.0005(10) -0.0004(11)
C31 0.0159(10) 0.0200(9) 0.0190(10) -0.0008(13) -0.0017(12) -0.0013(7)
C32 0.0264(14) 0.0256(12) 0.0187(13) 0.0006(10) -0.0008(10) -0.0032(11)
C33 0.0307(15) 0.0289(14) 0.0265(14) -0.0061(11) -0.0053(11) -0.0067(12)
C34 0.0243(12) 0.0220(11) 0.043(2) -0.0025(13) 0.0072(13) -0.0078(9)
C35 0.027(2) 0.0300(14) 0.0316(15) 0.0095(11) 0.0040(12) -0.0039(12)
C36 0.0205(14) 0.0303(14) 0.0196(13) 0.0028(10) -0.0019(10) -0.0067(11)
C41 0.0215(15) 0.0182(13) 0.0176(13) 0.0028(11) -0.0015(11) -0.0062(11)
C42 0.0242(15) 0.0271(14) 0.0266(13) 0.0023(11) -0.0003(11) 0.0020(11)
C43 0.033(2) 0.033(2) 0.045(2) 0.0095(13) -0.0080(14) 0.0082(12)
C44 0.037(2) 0.049(2) 0.025(2) 0.0176(14) -0.0108(13) -0.0018(15)
C45 0.043(2) 0.045(2) 0.0212(12) 0.0023(12) -0.0036(12) -0.0032(14)
C46 0.0295(14) 0.0320(14) 0.0211(14) 0.0025(11) -0.0016(11) 0.0036(12)
C98 0.086(4) 0.036(3) 0.033(3) -0.001(2) 0.000 0.000
Cl2 0.0416(6) 0.0367(6) 0.0307(5) 0.0051(4) 0.000 0.000
Cl3 0.0411(6) 0.0514(6) 0.0321(5) 0.0080(4) 0.000 0.000
C99 0.074(4) 0.037(3) 0.047(3) 0.004(2) 0.000 0.000
Cl4 0.0599(8) 0.0356(6) 0.0995(11) -0.0185(7) 0.000 0.000
Cl5 0.1021(11) 0.0381(7) 0.0402(7) 0.0022(5) 0.000 0.000

loop_
_atom_site_label
_atom_site_type_symbol
_atom_site_fract_x
_atom_site_fract_y
_atom_site_fract_z
_atom_site_U_iso_or_equiv
_atom_site_thermal_displace_type
_atom_site_occupancy
_atom_site_calc_flag
_atom_site_refinement_flags
Pd Pd 0.5000 1.008061(12) 0.517500(14) 0.01325(6) Uani 1 d S
Cl1 Cl 0.5000 1.14144(4) 0.47734(5) 0.0190(2) Uani 1 d S
P P 0.33931(3) 1.01051(3) 0.52133(6) 0.01512(11) Uani 1 d .
O1 O 0.5000 0.8611(2) 0.7955(2) 0.0355(8) Uani 1 d SDU
H01 H 0.5000 0.8547(24) 0.8306(23) 0.013(12) Uiso 1 d SD
O2 O 0.5000 0.7316(2) 0.7836(2) 0.0581(10) Uani 1 d SDU
O3 O 0.5000 0.7927(2) 0.3754(2) 0.0364(8) Uani 1 d SDU
C11 C 0.5000 0.8986(2) 0.5572(2) 0.0163(7) Uani 1 d SDU
C12 C 0.5000 0.8854(2) 0.6390(2) 0.0195(7) Uani 1 d SDU
H12 H 0.5000 0.9276(2) 0.6729(2) 0.023 Uiso 1 calc SR
C13 C 0.5000 0.8098(2) 0.6691(2) 0.0240(9) Uani 1 d SDU
C14 C 0.5000 0.7458(2) 0.6193(2) 0.0294(9) Uani 1 d SDU
H14 H 0.5000 0.6956(2) 0.6395(2) 0.035 Uiso 1 calc SR
C15 C 0.5000 0.7575(2) 0.5393(2) 0.0279(9) Uani 1 d SDU
H15 H 0.5000 0.7151(2) 0.5056(2) 0.033 Uiso 1 calc SR
C16 C 0.5000 0.8338(2) 0.5092(2) 0.0198(7) Uani 1 d SDU
C17 C 0.5000 0.7958(2) 0.7553(2) 0.0291(8) Uani 1 d SDU
C18 C 0.5000 0.8439(2) 0.4234(2) 0.0265(9) Uani 1 d SDU
H18 H 0.5000 0.8948(2) 0.4047(2) 0.032 Uiso 1 calc SR
C21 C 0.3000(2) 1.0598(2) 0.60950(14) 0.0172(6) Uani 1 d DU
C22 C 0.3615(2) 1.09879(14) 0.65647(14) 0.0247(5) Uani 1 d DU
H22 H 0.4232(2) 1.09966(14) 0.64305(14) 0.030 Uiso 1 calc R
C23 C 0.3324(2) 1.1369(2) 0.72364(15) 0.0300(6) Uani 1 d DU
H23 H 0.3747(2) 1.1628(2) 0.75479(15) 0.036 Uiso 1 calc R
C24 C 0.2417(2) 1.1363(2) 0.7441(2) 0.0311(7) Uani 1 d DU
H24 H 0.2221(2) 1.1618(2) 0.7890(2) 0.037 Uiso 1 calc R
C25 C 0.1791(2) 1.0973(2) 0.6971(2) 0.0333(6) Uani 1 d DU
H25 H 0.1174(2) 1.0971(2) 0.7105(2) 0.040 Uiso 1 calc R
C26 C 0.2076(2) 1.0588(2) 0.63073(14) 0.0270(6) Uani 1 d DU
H26 H 0.1654(2) 1.0321(2) 0.60017(14) 0.032 Uiso 1 calc R
C31 C 0.27405(13) 0.91958(11) 0.5217(2) 0.0183(4) Uani 1 d DU
C32 C 0.2168(2) 0.89681(14) 0.46115(14) 0.0236(5) Uani 1 d DU
H32 H 0.2097(2) 0.92890(14) 0.41790(14) 0.028 Uiso 1 calc R
C33 C 0.1701(2) 0.82632(15) 0.46486(15) 0.0287(6) Uani 1 d DU
H33 H 0.1322(2) 0.81154(15) 0.42390(15) 0.034 Uiso 1 calc R
C34 C 0.1794(2) 0.77831(13) 0.5284(2) 0.0298(6) Uani 1 d DU
H34 H 0.1478(2) 0.73135(13) 0.5306(2) 0.036 Uiso 1 calc R
C35 C 0.2361(2) 0.8003(2) 0.5891(2) 0.0296(6) Uani 1 d DU
H35 H 0.2432(2) 0.7676(2) 0.6319(2) 0.035 Uiso 1 calc R
C36 C 0.2824(2) 0.87043(14) 0.58639(14) 0.0235(5) Uani 1 d DU
H36 H 0.3194(2) 0.88512(14) 0.62798(14) 0.028 Uiso 1 calc R
C41 C 0.2911(2) 1.0633(2) 0.43894(15) 0.0191(6) Uani 1 d DU
C42 C 0.2271(2) 1.12209(14) 0.4453(2) 0.0260(6) Uani 1 d DU
H42 H 0.2074(2) 1.13813(14) 0.4943(2) 0.031 Uiso 1 calc R
C43 C 0.1919(2) 1.1575(2) 0.3788(2) 0.0370(7) Uani 1 d DU
H43 H 0.1495(2) 1.1976(2) 0.3835(2) 0.044 Uiso 1 calc R
C44 C 0.2196(2) 1.1333(2) 0.3062(2) 0.0373(8) Uani 1 d DU
H44 H 0.1953(2) 1.1567(2) 0.2619(2) 0.045 Uiso 1 calc R
C45 C 0.2833(2) 1.0747(2) 0.2989(2) 0.0364(7) Uani 1 d DU
H45 H 0.3015(2) 1.0579(2) 0.2497(2) 0.044 Uiso 1 calc R
C46 C 0.3202(2) 1.0408(2) 0.36481(14) 0.0275(6) Uani 1 d DU
H46 H 0.3649(2) 1.0025(2) 0.35976(14) 0.033 Uiso 1 calc R
C98 C 0.5000 0.4717(3) 0.8873(3) 0.0518(13) Uani 1 d S
H98A H 0.4463 0.4449(3) 0.8675(3) 0.062 Uiso 0.50 calc PR
H98B H 0.5537 0.4449(3) 0.8675(3) 0.062 Uiso 0.50 calc PR
Cl2 Cl 0.5000 0.56848(7) 0.85285(7) 0.0363(3) Uani 1 d S
Cl3 Cl 0.5000 0.46711(7) 0.98961(6) 0.0415(3) Uani 1 d S
C99 C 0.5000 0.6290(3) 0.1289(3) 0.0528(13) Uani 1 d S
H99A H 0.4463 0.6298(3) 0.0956(3) 0.063 Uiso 0.50 calc PR
H99A H 0.5537 0.6298(3) 0.0956(3) 0.063 Uiso 0.50 calc PR
Cl4 Cl 0.5000 0.71221(7) 0.18848(10) 0.0650(4) Uani 1 d S
Cl5 Cl 0.5000 0.54472(8) 0.18348(8) 0.0601(4) Uani 1 d S

loop_
_atom_type_symbol
_atom_type_description
_atom_type_scat_dispersion_real
_atom_type_scat_dispersion_imag
_atom_type_scat_source
C C 0.0033 0.0016 'International Tables Vol C Tables 4.2.6.8 and 6.1.1.4'
H H 0.0000 0.0000 'International Tables Vol C Tables 4.2.6.8 and 6.1.1.4'
O O 0.0106 0.0060 'International Tables Vol C Tables 4.2.6.8 and 6.1.1.4'
P P 0.1023 0.0942 'International Tables Vol C Tables 4.2.6.8 and 6.1.1.4'
Cl Cl 0.1484 0.1585 'International Tables Vol C Tables 4.2.6.8 and 6.1.1.4'
Pd Pd -0.9988 1.0072 'International Tables Vol C Tables 4.2.6.8 and 6.1.1.4'

loop_
_geom_angle_atom_site_label_1
_geom_angle_atom_site_label_2
_geom_angle_atom_site_label_3
_geom_angle
_geom_angle_site_symmetry_1
_geom_angle_site_symmetry_3
C11 Pd P 90.42(2) . .
C11 Pd P 90.42(2) . 4_655
P Pd P 176.19(4) . 4_655
C11 Pd Cl1 176.80(10) . .
P Pd Cl1 89.48(2) . .
P Pd Cl1 89.48(2) 4_655 .
C41 P C21 106.89(11) . .
C41 P C31 103.09(13) . .
C21 P C31 103.21(13) . .
C41 P Pd 111.96(10) . .
C21 P Pd 110.22(9) . .
C31 P Pd 120.37(7) . .
C16 C11 C12 117.3(3) . .
C16 C11 Pd 123.5(3) . .
C12 C11 Pd 119.2(2) . .
C13 C12 C11 121.0(3) . .
C14 C13 C12 120.4(3) . .
C14 C13 C17 118.6(3) . .
C12 C13 C17 121.0(4) . .
C15 C14 C13 119.5(3) . .
C14 C15 C16 119.8(3) . .
C11 C16 C15 122.0(3) . .
C11 C16 C18 119.8(3) . .
C15 C16 C18 118.2(3) . .
O2 C17 O1 124.6(4) . .
O2 C17 C13 123.1(4) . .
O1 C17 C13 112.3(3) . .
O3 C18 C16 126.4(4) . .
C22 C21 C26 118.8(2) . .
C22 C21 P 120.3(2) . .
C26 C21 P 120.9(2) . .
C21 C22 C23 120.8(2) . .
C24 C23 C22 120.3(3) . .
C23 C24 C25 119.3(3) . .
C26 C25 C24 120.7(3) . .
C25 C26 C21 120.0(3) . .
C32 C31 C36 118.4(2) . .
C32 C31 P 123.4(2) . .
C36 C31 P 118.2(2) . .
C31 C32 C33 120.4(2) . .
C34 C33 C32 120.7(2) . .
C33 C34 C35 119.6(2) . .
C36 C35 C34 120.4(2) . .
C35 C36 C31 120.7(2) . .
C42 C41 C46 118.8(2) . .
C42 C41 P 124.4(2) . .
C46 C41 P 116.8(2) . .
C41 C42 C43 120.3(3) . .
C44 C43 C42 120.2(3) . .
C43 C44 C45 120.2(3) . .
C44 C45 C46 119.8(3) . .
C45 C46 C41 120.6(3) . .
Cl3 C98 Cl2 112.1(3) . .
Cl5 C99 Cl4 111.5(3) . .

loop_
_geom_bond_atom_site_label_1
_geom_bond_atom_site_label_2
_geom_bond_distance
_geom_bond_site_symmetry_2
Pd C11 1.999(3) .
Pd P 2.3482(5) .
Pd P 2.3482(5) 4_655
Pd Cl1 2.3917(8) .
P C41 1.821(3) .
P C21 1.826(3) .
P C31 1.829(2) .
O1 C17 1.316(5) .
O2 C17 1.204(4) .
O3 C18 1.205(4) .
C11 C16 1.385(5) .
C11 C12 1.420(5) .
C12 C13 1.397(5) .
C13 C14 1.392(5) .
C13 C17 1.499(5) .
C14 C15 1.387(5) .
C15 C16 1.408(5) .
C16 C18 1.483(5) .
C21 C22 1.380(4) .
C21 C26 1.398(4) .
C22 C23 1.392(3) .
C23 C24 1.371(4) .
C24 C25 1.391(4) .
C25 C26 1.381(4) .
C31 C32 1.390(3) .
C31 C36 1.399(3) .
C32 C33 1.391(3) .
C33 C34 1.374(4) .
C34 C35 1.382(4) .
C35 C36 1.382(3) .
C41 C42 1.379(4) .
C41 C46 1.396(3) .
C42 C43 1.390(4) .
C43 C44 1.373(4) .
C44 C45 1.377(4) .
C45 C46 1.382(4) .
C98 Cl3 1.758(5) .
C98 Cl2 1.764(5) .
C99 Cl5 1.724(5) .
C99 Cl4 1.757(5) .
